data_4060867
loop_
_publ_author_name
'Cantat, Thibault'
'Jaroschik, Florian'
'Ricard, Louis'
'Le Floch, Pascal'
'Nief, Fran\,cois'
'M\'ezailles, Nicolas'

_publ_section_title
;
 Thulium Alkylidene Complexes: Synthesis, X-ray Structures, and Reactivity
;
_journal_coden_ASTM ORGND7
_journal_issue 5
_journal_name_full Organometallics
_journal_page_first 1329
_journal_page_last 1332
_journal_paper_doi 10.1021/om050877c
_journal_volume 25
_journal_year 2006
_chemical_formula_sum 'C80 H68 Li O3 P4 S4 Tm'
_chemical_formula_weight 1505.37
_space_group_IT_number 15
_symmetry_cell_setting monoclinic
_symmetry_space_group_name_Hall '-C 2yc'
_symmetry_space_group_name_H-M 'C 1 2/c 1'
_cell_angle_alpha 90.00
_cell_angle_beta 108.3510(10)
_cell_angle_gamma 90.00
_cell_formula_units_Z 4
_cell_length_a 20.0750(10)
_cell_length_b 11.6070(10)
_cell_length_c 29.6480(10)
_cell_measurement_temperature 150.0(1)
_cell_volume 6557.0(7)
_diffrn_ambient_temperature 150.0(1)
_exptl_crystal_density_diffrn 1.525
_cod_duplicate_entry 4074781
_cod_depositor_comments
;
The following automatic conversions were performed:
'_symmetry_cell_setting' value 'Monoclinic' changed to 'monoclinic'
according to '/home/saulius/struct/CIF-dictionaries/cif_core.dic'
dictionary named 'cif_core.dic' version 2.4.1 from 2010-06-29.

Automatic conversion script
Id: cif_fix_enum 1527 2010-12-29 10:47:43Z saulius 
;
_cod_original_sg_symbol_H-M 'C 2/c'
_cod_database_code 4060867

loop_
_symmetry_equiv_pos_as_xyz
'x, y, z'
'-x, y, -z+1/2'
'x+1/2, y+1/2, z'
'-x+1/2, y+1/2, -z+1/2'
'-x, -y, -z'
'x, -y, z-1/2'
'-x+1/2, -y+1/2, -z'
'x+1/2, -y+1/2, z-1/2'

loop_
_atom_site_label
_atom_site_type_symbol
_atom_site_fract_x
_atom_site_fract_y
_atom_site_fract_z
_atom_site_U_iso_or_equiv
_atom_site_adp_type
_atom_site_occupancy
_atom_site_symmetry_multiplicity
_atom_site_calc_flag
_atom_site_refinement_flags
_atom_site_disorder_assembly
_atom_site_disorder_group
Tm1 Tm 0.0000 0.621991(17) 0.2500 0.02596(8) Uani 1 2 d S . .
S1 S -0.11450(5) 0.68925(8) 0.17522(3) 0.03171(18) Uani 1 1 d . . .
S2 S 0.07908(5) 0.75932(8) 0.20967(3) 0.03215(18) Uani 1 1 d . . .
P1 P -0.07655(5) 0.65859(8) 0.12036(3) 0.02711(17) Uani 1 1 d . . .
P2 P 0.07618(5) 0.65045(8) 0.15585(3) 0.02677(17) Uani 1 1 d . . .
O1 O 0.01422(13) 0.4774(2) 0.20843(8) 0.0276(5) Uani 1 1 d . . .
O2 O 0.0000 0.1994(4) 0.2500 0.0469(10) Uani 1 2 d S . .
C1 C -0.00205(17) 0.5709(3) 0.13181(11) 0.0265(6) Uani 1 1 d . . .
C2 C -0.00332(17) 0.4559(3) 0.15867(11) 0.0261(6) Uani 1 1 d . . .
C3 C -0.14823(19) 0.6054(3) 0.07037(12) 0.0318(7) Uani 1 1 d . . .
C4 C -0.1359(2) 0.5498(4) 0.03235(14) 0.0405(8) Uani 1 1 d . . .
H4 H -0.0894 0.5291 0.0341 0.049 Uiso 1 1 calc R . .
C5 C -0.1909(3) 0.5243(5) -0.00803(15) 0.0494(10) Uani 1 1 d . . .
H5 H -0.1819 0.4854 -0.0337 0.059 Uiso 1 1 calc R . .
C6 C -0.2580(2) 0.5543(5) -0.01154(15) 0.0505(11) Uani 1 1 d . . .
H6 H -0.2955 0.5369 -0.0395 0.061 Uiso 1 1 calc R . .
C7 C -0.2710(2) 0.6102(5) 0.02602(17) 0.0534(12) Uani 1 1 d . . .
H7 H -0.3176 0.6319 0.0237 0.064 Uiso 1 1 calc R . .
C8 C -0.2164(2) 0.6350(4) 0.06719(15) 0.0426(9) Uani 1 1 d . . .
H8 H -0.2258 0.6721 0.0931 0.051 Uiso 1 1 calc R . .
C9 C -0.0611(2) 0.7992(3) 0.09730(13) 0.0331(7) Uani 1 1 d . . .
C10 C -0.0527(3) 0.8971(4) 0.12519(16) 0.0429(9) Uani 1 1 d . . .
H10 H -0.0559 0.8921 0.1564 0.051 Uiso 1 1 calc R . .
C11 C -0.0397(3) 1.0025(4) 0.10749(19) 0.0551(12) Uani 1 1 d . . .
H11 H -0.0322 1.0687 0.1273 0.066 Uiso 1 1 calc R . .
C12 C -0.0374(3) 1.0127(4) 0.06289(19) 0.0541(11) Uani 1 1 d . . .
H12 H -0.0291 1.0858 0.0513 0.065 Uiso 1 1 calc R . .
C13 C -0.0472(2) 0.9161(4) 0.03361(16) 0.0450(9) Uani 1 1 d . . .
H13 H -0.0458 0.9229 0.0020 0.054 Uiso 1 1 calc R . .
C14 C -0.0590(2) 0.8099(4) 0.05115(13) 0.0372(8) Uani 1 1 d . . .
H14 H -0.0656 0.7437 0.0314 0.045 Uiso 1 1 calc R . .
C15 C 0.09484(18) 0.7322(3) 0.10864(12) 0.0312(7) Uani 1 1 d . . .
C16 C 0.1249(2) 0.8399(4) 0.11701(14) 0.0390(8) Uani 1 1 d . . .
H16 H 0.1321 0.8757 0.1470 0.047 Uiso 1 1 calc R . .
C17 C 0.1448(3) 0.8968(4) 0.08193(18) 0.0501(11) Uani 1 1 d . . .
H17 H 0.1645 0.9719 0.0876 0.060 Uiso 1 1 calc R . .
C18 C 0.1358(3) 0.8431(5) 0.03862(16) 0.0487(10) Uani 1 1 d . . .
H18 H 0.1512 0.8800 0.0151 0.058 Uiso 1 1 calc R . .
C19 C 0.1050(2) 0.7373(4) 0.02983(14) 0.0434(9) Uani 1 1 d . . .
H19 H 0.0977 0.7020 -0.0003 0.052 Uiso 1 1 calc R . .
C20 C 0.0839(2) 0.6804(4) 0.06438(13) 0.0356(7) Uani 1 1 d . . .
H20 H 0.0623 0.6068 0.0579 0.043 Uiso 1 1 calc R . .
C21 C 0.15532(18) 0.5614(3) 0.17735(12) 0.0315(7) Uani 1 1 d . . .
C22 C 0.1869(2) 0.5125(4) 0.14657(15) 0.0401(8) Uani 1 1 d . . .
H22 H 0.1664 0.5232 0.1133 0.048 Uiso 1 1 calc R . .
C23 C 0.2479(3) 0.4484(5) 0.1636(2) 0.0531(11) Uani 1 1 d . . .
H23 H 0.2691 0.4160 0.1421 0.064 Uiso 1 1 calc R . .
C24 C 0.2778(3) 0.4316(5) 0.2122(2) 0.0592(13) Uani 1 1 d . . .
H24 H 0.3188 0.3856 0.2239 0.071 Uiso 1 1 calc R . .
C25 C 0.2480(3) 0.4816(4) 0.24312(18) 0.0510(11) Uani 1 1 d . . .
H25 H 0.2696 0.4717 0.2763 0.061 Uiso 1 1 calc R . .
C26 C 0.1867(2) 0.5467(4) 0.22678(14) 0.0412(8) Uani 1 1 d . . .
H26 H 0.1664 0.5806 0.2485 0.049 Uiso 1 1 calc R . .
C27 C 0.0492(2) 0.3702(3) 0.14859(14) 0.0318(7) Uani 1 1 d . . .
C28 C 0.0528(2) 0.3560(4) 0.10228(16) 0.0406(8) Uani 1 1 d . . .
H28 H 0.0250 0.4030 0.0772 0.049 Uiso 1 1 calc R . .
C29 C 0.0969(3) 0.2732(4) 0.09317(19) 0.0523(11) Uani 1 1 d . . .
H29 H 0.0983 0.2627 0.0617 0.063 Uiso 1 1 calc R . .
C30 C 0.1387(3) 0.2061(5) 0.1294(2) 0.0613(14) Uani 1 1 d . . .
H30 H 0.1683 0.1492 0.1227 0.074 Uiso 1 1 calc R . .
C31 C 0.1379(3) 0.2209(4) 0.1754(2) 0.0553(12) Uani 1 1 d . . .
H31 H 0.1676 0.1761 0.2005 0.066 Uiso 1 1 calc R . .
C32 C 0.0925(2) 0.3032(4) 0.18441(16) 0.0405(8) Uani 1 1 d . . .
H32 H 0.0915 0.3131 0.2160 0.049 Uiso 1 1 calc R . .
C33 C -0.07601(19) 0.3930(3) 0.14277(13) 0.0311(7) Uani 1 1 d . . .
C34 C -0.0991(2) 0.3270(4) 0.10111(14) 0.0414(9) Uani 1 1 d . . .
H34 H -0.0717 0.3251 0.0802 0.050 Uiso 1 1 calc R . .
C35 C -0.1611(3) 0.2646(4) 0.08967(17) 0.0502(11) Uani 1 1 d . . .
H35 H -0.1753 0.2211 0.0611 0.060 Uiso 1 1 calc R . .
C36 C -0.2020(3) 0.2646(4) 0.11869(19) 0.0514(11) Uani 1 1 d . . .
H36 H -0.2442 0.2212 0.1107 0.062 Uiso 1 1 calc R . .
C37 C -0.1809(2) 0.3290(4) 0.15990(18) 0.0472(10) Uani 1 1 d . . .
H37 H -0.2087 0.3292 0.1806 0.057 Uiso 1 1 calc R . .
C38 C -0.1190(2) 0.3940(4) 0.17170(15) 0.0372(8) Uani 1 1 d . . .
H38 H -0.1061 0.4395 0.1998 0.045 Uiso 1 1 calc R . .
C39 C 0.0581(4) 0.1297(5) 0.2747(2) 0.0702(17) Uani 1 1 d . . .
H39A H 0.0646 0.1291 0.3093 0.084 Uiso 1 1 calc R . .
H39B H 0.1018 0.1575 0.2696 0.084 Uiso 1 1 calc R . .
C40 C 0.0389(4) 0.0139(6) 0.2539(3) 0.081(2) Uani 1 1 d . . .
H40A H 0.0631 -0.0477 0.2762 0.097 Uiso 1 1 calc R . .
H40B H 0.0495 0.0053 0.2236 0.097 Uiso 1 1 calc R . .
Li1 Li 0.0000 0.3630(9) 0.2500 0.040(2) Uani 1 2 d S . .

loop_
_atom_site_aniso_label
_atom_site_aniso_U_11
_atom_site_aniso_U_22
_atom_site_aniso_U_33
_atom_site_aniso_U_23
_atom_site_aniso_U_13
_atom_site_aniso_U_12
Tm1 0.03346(12) 0.02419(11) 0.02131(11) 0.000 0.01018(7) 0.000
S1 0.0358(4) 0.0355(4) 0.0248(4) 0.0026(3) 0.0109(3) 0.0074(3)
S2 0.0418(4) 0.0308(4) 0.0254(4) -0.0027(3) 0.0128(3) -0.0072(3)
P1 0.0312(4) 0.0281(4) 0.0223(3) 0.0018(3) 0.0088(3) 0.0012(3)
P2 0.0301(4) 0.0286(4) 0.0221(3) 0.0015(3) 0.0088(3) -0.0016(3)
O1 0.0364(12) 0.0270(11) 0.0199(9) -0.0020(8) 0.0097(9) 0.0014(9)
O2 0.065(3) 0.0272(19) 0.057(3) 0.000 0.032(2) 0.000
C1 0.0331(15) 0.0263(15) 0.0214(13) -0.0007(11) 0.0101(11) -0.0014(12)
C2 0.0313(14) 0.0255(14) 0.0217(13) -0.0013(11) 0.0087(11) -0.0013(11)
C3 0.0305(15) 0.0371(18) 0.0258(15) 0.0039(13) 0.0059(12) -0.0010(13)
C4 0.0407(19) 0.046(2) 0.0322(17) -0.0033(15) 0.0076(15) 0.0032(16)
C5 0.054(2) 0.058(3) 0.0302(18) -0.0074(18) 0.0039(17) 0.003(2)
C6 0.044(2) 0.062(3) 0.0349(19) 0.0045(19) -0.0020(16) -0.009(2)
C7 0.0329(19) 0.080(4) 0.041(2) 0.007(2) 0.0035(16) 0.002(2)
C8 0.0315(17) 0.062(3) 0.0341(18) 0.0023(17) 0.0095(14) 0.0014(17)
C9 0.0376(17) 0.0285(16) 0.0321(16) 0.0070(13) 0.0096(13) 0.0033(13)
C10 0.058(2) 0.0310(19) 0.038(2) 0.0024(15) 0.0131(18) 0.0030(17)
C11 0.072(3) 0.031(2) 0.059(3) 0.0033(19) 0.016(2) -0.001(2)
C12 0.062(3) 0.040(2) 0.058(3) 0.018(2) 0.016(2) -0.002(2)
C13 0.051(2) 0.043(2) 0.039(2) 0.0149(17) 0.0117(17) -0.0012(18)
C14 0.0442(19) 0.0359(19) 0.0314(17) 0.0076(14) 0.0116(14) 0.0025(15)
C15 0.0329(16) 0.0353(18) 0.0276(15) 0.0032(13) 0.0126(12) -0.0001(13)
C16 0.049(2) 0.037(2) 0.0344(18) 0.0018(15) 0.0177(16) -0.0072(16)
C17 0.070(3) 0.035(2) 0.051(2) 0.0044(18) 0.028(2) -0.012(2)
C18 0.062(3) 0.051(3) 0.040(2) 0.0138(19) 0.026(2) -0.001(2)
C19 0.058(2) 0.050(2) 0.0266(16) 0.0050(16) 0.0189(16) 0.0026(19)
C20 0.0411(18) 0.0386(19) 0.0290(16) 0.0033(14) 0.0136(14) 0.0001(15)
C21 0.0302(15) 0.0315(17) 0.0310(16) 0.0036(13) 0.0069(12) -0.0003(13)
C22 0.0384(18) 0.043(2) 0.0415(19) 0.0083(16) 0.0166(15) 0.0045(16)
C23 0.046(2) 0.054(3) 0.064(3) 0.007(2) 0.023(2) 0.015(2)
C24 0.040(2) 0.059(3) 0.073(3) 0.018(3) 0.010(2) 0.014(2)
C25 0.045(2) 0.050(3) 0.048(2) 0.012(2) 0.0006(18) 0.0016(19)
C26 0.0397(19) 0.045(2) 0.0333(18) 0.0065(16) 0.0041(14) -0.0014(16)
C27 0.0382(17) 0.0259(15) 0.0349(17) -0.0026(12) 0.0167(14) -0.0026(13)
C28 0.049(2) 0.038(2) 0.041(2) -0.0104(16) 0.0227(17) -0.0041(16)
C29 0.068(3) 0.047(3) 0.055(3) -0.020(2) 0.038(2) -0.005(2)
C30 0.065(3) 0.044(3) 0.089(4) -0.014(3) 0.045(3) 0.008(2)
C31 0.055(3) 0.038(2) 0.082(4) 0.010(2) 0.034(3) 0.014(2)
C32 0.046(2) 0.0318(18) 0.049(2) 0.0047(16) 0.0230(17) 0.0058(15)
C33 0.0360(16) 0.0289(16) 0.0282(15) -0.0004(12) 0.0098(13) -0.0033(13)
C34 0.046(2) 0.046(2) 0.0331(18) -0.0095(16) 0.0135(16) -0.0123(17)
C35 0.053(2) 0.048(3) 0.046(2) -0.0153(19) 0.0104(19) -0.016(2)
C36 0.044(2) 0.046(3) 0.063(3) -0.006(2) 0.016(2) -0.0144(19)
C37 0.043(2) 0.048(2) 0.056(3) -0.005(2) 0.0228(19) -0.0114(18)
C38 0.0398(18) 0.0361(19) 0.0377(19) -0.0033(14) 0.0149(15) -0.0050(15)
C39 0.097(5) 0.039(3) 0.068(4) 0.002(2) 0.016(3) -0.002(3)
C40 0.121(6) 0.041(3) 0.087(4) 0.007(3) 0.044(5) 0.011(3)
Li1 0.063(6) 0.031(5) 0.035(5) 0.000 0.029(5) 0.000

loop_
_geom_bond_atom_site_label_1
_geom_bond_atom_site_label_2
_geom_bond_distance
_geom_bond_site_symmetry_2
_geom_bond_publ_flag
Tm1 O1 2.154(2) . ?
Tm1 O1 2.154(2) 2 ?
Tm1 S1 2.7566(8) 2 ?
Tm1 S1 2.7566(8) . ?
Tm1 S2 2.7724(9) . ?
Tm1 S2 2.7724(9) 2 ?
S1 P1 2.0329(12) . ?
S2 P2 2.0219(12) . ?
P1 C1 1.751(3) . ?
P1 C3 1.818(4) . ?
P1 C9 1.833(4) . ?
P2 C1 1.767(3) . ?
P2 C15 1.825(4) . ?
P2 C21 1.833(4) . ?
O1 C2 1.427(4) . ?
O2 C39 1.419(7) 2 ?
O2 C39 1.419(7) . ?
C1 C2 1.559(5) . ?
C2 C27 1.546(5) . ?
C2 C33 1.566(5) . ?
C3 C8 1.384(5) . ?
C3 C4 1.387(5) . ?
C4 C5 1.381(6) . ?
C4 H4 0.9500 . ?
C5 C6 1.363(7) . ?
C5 H5 0.9500 . ?
C6 C7 1.383(8) . ?
C6 H6 0.9500 . ?
C7 C8 1.390(6) . ?
C7 H7 0.9500 . ?
C8 H8 0.9500 . ?
C9 C10 1.384(6) . ?
C9 C14 1.388(5) . ?
C10 C11 1.388(6) . ?
C10 H10 0.9500 . ?
C11 C12 1.343(7) . ?
C11 H11 0.9500 . ?
C12 C13 1.393(7) . ?
C12 H12 0.9500 . ?
C13 C14 1.387(6) . ?
C13 H13 0.9500 . ?
C14 H14 0.9500 . ?
C15 C16 1.375(5) . ?
C15 C20 1.397(5) . ?
C16 C17 1.393(6) . ?
C16 H16 0.9500 . ?
C17 C18 1.387(7) . ?
C17 H17 0.9500 . ?
C18 C19 1.363(7) . ?
C18 H18 0.9500 . ?
C19 C20 1.391(5) . ?
C19 H19 0.9500 . ?
C20 H20 0.9500 . ?
C21 C22 1.386(6) . ?
C21 C26 1.411(5) . ?
C22 C23 1.384(6) . ?
C22 H22 0.9500 . ?
C23 C24 1.389(8) . ?
C23 H23 0.9500 . ?
C24 C25 1.372(8) . ?
C24 H24 0.9500 . ?
C25 C26 1.395(6) . ?
C25 H25 0.9500 . ?
C26 H26 0.9500 . ?
C27 C32 1.381(6) . ?
C27 C28 1.407(5) . ?
C28 C29 1.390(6) . ?
C28 H28 0.9500 . ?
C29 C30 1.377(9) . ?
C29 H29 0.9500 . ?
C30 C31 1.379(8) . ?
C30 H30 0.9500 . ?
C31 C32 1.403(6) . ?
C31 H31 0.9500 . ?
C32 H32 0.9500 . ?
C33 C38 1.395(5) . ?
C33 C34 1.402(5) . ?
C34 C35 1.385(6) . ?
C34 H34 0.9500 . ?
C35 C36 1.364(7) . ?
C35 H35 0.9500 . ?
C36 C37 1.380(7) . ?
C36 H36 0.9500 . ?
C37 C38 1.401(6) . ?
C37 H37 0.9500 . ?
C38 H38 0.9500 . ?
C39 C40 1.479(9) . ?
C39 H39A 0.9900 . ?
C39 H39B 0.9900 . ?
C40 C40 1.506(16) 2 ?
C40 H40A 0.9900 . ?
C40 H40B 0.9900 . ?
